data_1550894
loop_
_publ_author_name
'Ma, Xin'
'Hu, Xiaoqiang'
'Zhang, Yixin'
'Mu, Hongliang'
'Cui, Lei'
'Jian, Zhongbao'

_publ_section_title
;
 Preparation and in situ chain-end-functionalization of branched ethylene
 oligomers by monosubstituted \a-diimine nickel catalysts
;
_journal_issue 20
_journal_name_full 'Polymer Chemistry'
_journal_page_first 2596
_journal_paper_doi 10.1039/C9PY00433E
_journal_volume 10
_journal_year 2019
_chemical_formula_sum 'C50 H37 Br2 N2 Ni'
_chemical_formula_weight 884.34
_space_group_crystal_system monoclinic
_space_group_IT_number 14
_space_group_name_Hall '-P 2ybc'
_space_group_name_H-M_alt 'P 1 21/c 1'
_symmetry_space_group_name_Hall '-P 2ybc'
_symmetry_space_group_name_H-M 'P 1 21/c 1'
_atom_sites_solution_hydrogens geom
_audit_creation_method SHELXL-2014/7
_audit_update_record
;
2019-03-15 deposited with the CCDC.    2019-04-15 downloaded from the CCDC.
;
_cell_angle_alpha 90
_cell_angle_beta 100.3000(10)
_cell_angle_gamma 90
_cell_formula_units_Z 4
_cell_length_a 10.8539(6)
_cell_length_b 25.0242(15)
_cell_length_c 15.6817(9)
_cell_measurement_reflns_used 3426
_cell_measurement_temperature 185(2)
_cell_measurement_theta_max 21.1413
_cell_measurement_theta_min 2.2675
_cell_volume 4190.7(4)
_computing_cell_refinement 'Bruker SMART'
_computing_data_collection 'Bruker SMART'
_computing_data_reduction 'Bruker SAINT'
_computing_molecular_graphics 'Bruker SHELXTL'
_computing_publication_material 'Bruker SHELXTL'
_computing_structure_refinement 'Bruker SHELXTL'
_computing_structure_solution 'Bruker SHELXTL'
_diffrn_ambient_temperature 185(2)
_diffrn_measured_fraction_theta_full 0.996
_diffrn_measured_fraction_theta_max 0.996
_diffrn_measurement_device_type 'CCD area detector'
_diffrn_measurement_method 'phi and omega scans'
_diffrn_radiation_monochromator graphite
_diffrn_radiation_source 'sealed tube'
_diffrn_radiation_type MoK\a
_diffrn_radiation_wavelength 0.71073
_diffrn_reflns_av_R_equivalents 0.0514
_diffrn_reflns_av_unetI/netI 0.0656
_diffrn_reflns_Laue_measured_fraction_full 0.996
_diffrn_reflns_Laue_measured_fraction_max 0.996
_diffrn_reflns_limit_h_max 12
_diffrn_reflns_limit_h_min -12
_diffrn_reflns_limit_k_max 29
_diffrn_reflns_limit_k_min -29
_diffrn_reflns_limit_l_max 18
_diffrn_reflns_limit_l_min -14
_diffrn_reflns_number 21430
_diffrn_reflns_point_group_measured_fraction_full 0.996
_diffrn_reflns_point_group_measured_fraction_max 0.996
_diffrn_reflns_theta_full 24.999
_diffrn_reflns_theta_max 24.999
_diffrn_reflns_theta_min 1.551
_exptl_absorpt_coefficient_mu 2.406
_exptl_absorpt_correction_type none
_exptl_crystal_colour orange
_exptl_crystal_density_diffrn 1.402
_exptl_crystal_description block
_exptl_crystal_F_000 1796
_exptl_crystal_size_max 0.300
_exptl_crystal_size_mid 0.200
_exptl_crystal_size_min 0.200
_refine_diff_density_max 0.479
_refine_diff_density_min -0.383
_refine_diff_density_rms 0.073
_refine_ls_extinction_method none
_refine_ls_goodness_of_fit_ref 0.911
_refine_ls_hydrogen_treatment 'riding mode'
_refine_ls_matrix_type full
_refine_ls_number_parameters 496
_refine_ls_number_reflns 7357
_refine_ls_number_restraints 0
_refine_ls_restrained_S_all 0.911
_refine_ls_R_factor_all 0.0748
_refine_ls_R_factor_gt 0.0431
_refine_ls_shift/su_max 0.001
_refine_ls_shift/su_mean 0.000
_refine_ls_structure_factor_coef Fsqd
_refine_ls_weighting_details 'w=1/[\s^2^(Fo^2^)+(0.0566P)^2^] where P=(Fo^2^+2Fc^2^)/3'
_refine_ls_weighting_scheme calc
_refine_ls_wR_factor_gt 0.0936
_refine_ls_wR_factor_ref 0.1043
_reflns_Friedel_coverage 0.000
_reflns_number_gt 5005
_reflns_number_total 7357
_reflns_threshold_expression 'I > 2\s(I)'
_cod_data_source_file c9py00433e2.cif
_cod_data_source_block 1_sq_CCDC1
_cod_depositor_comments 'Adding full bibliography for 1550892--1550895.cif.'
_cod_database_code 1550894
_shelx_shelxl_version_number 2014/7
_shelx_space_group_comment
;
The symmetry employed for this shelxl refinement is uniquely defined
by the following loop, which should always be used as a source of
symmetry information in preference to the above space-group names.
They are only intended as comments.
;
_shelx_estimated_absorpt_t_min 0.532
_shelx_estimated_absorpt_t_max 0.645

loop_
_space_group_symop_operation_xyz
'x, y, z'
'-x, y+1/2, -z+1/2'
'-x, -y, -z'
'x, -y-1/2, z-1/2'

loop_
_atom_site_label
_atom_site_type_symbol
_atom_site_fract_x
_atom_site_fract_y
_atom_site_fract_z
_atom_site_U_iso_or_equiv
_atom_site_adp_type
_atom_site_occupancy
_atom_site_site_symmetry_order
_atom_site_calc_flag
_atom_site_refinement_flags_posn
_atom_site_refinement_flags_adp
Ni1 Ni 0.01344(4) 0.60940(2) 0.28354(3) 0.03232(14) Uani 1 1 d . .
Br1 Br 0.11838(3) 0.54979(2) 0.38646(3) 0.04303(13) Uani 1 1 d . .
Br2 Br 0.06626(4) 0.64568(2) 0.15905(3) 0.05508(15) Uani 1 1 d . .
N1 N -0.0618(3) 0.67109(11) 0.33948(17) 0.0289(7) Uani 1 1 d . .
N2 N -0.1626(2) 0.58131(11) 0.26609(18) 0.0276(7) Uani 1 1 d . .
C1 C -0.1796(3) 0.66432(14) 0.3372(2) 0.0302(8) Uani 1 1 d . .
C2 C -0.2809(3) 0.69478(15) 0.3642(2) 0.0350(9) Uani 1 1 d . .
C3 C -0.2924(4) 0.74538(16) 0.3965(2) 0.0432(10) Uani 1 1 d . .
H3A H -0.2257 0.7692 0.4037 0.052 Uiso 1 1 calc R U
C4 C -0.4091(4) 0.76007(18) 0.4186(3) 0.0508(11) Uani 1 1 d . .
H4A H -0.4179 0.7939 0.4414 0.061 Uiso 1 1 calc R U
C5 C -0.5086(4) 0.7259(2) 0.4074(3) 0.0566(12) Uani 1 1 d . .
H5A H -0.5828 0.7368 0.4238 0.068 Uiso 1 1 calc R U
C6 C -0.5022(4) 0.67473(18) 0.3717(2) 0.0439(10) Uani 1 1 d . .
C7 C -0.5985(4) 0.6367(2) 0.3527(3) 0.0555(12) Uani 1 1 d . .
H7A H -0.6776 0.6445 0.3644 0.067 Uiso 1 1 calc R U
C8 C -0.5770(4) 0.5885(2) 0.3174(3) 0.0553(12) Uani 1 1 d . .
H8A H -0.6427 0.5642 0.3061 0.066 Uiso 1 1 calc R U
C9 C -0.4603(3) 0.57390(17) 0.2975(3) 0.0447(10) Uani 1 1 d . .
H9A H -0.4482 0.5407 0.2735 0.054 Uiso 1 1 calc R U
C10 C -0.3644(3) 0.61064(15) 0.3148(2) 0.0356(9) Uani 1 1 d . .
C11 C -0.2338(3) 0.61187(14) 0.3012(2) 0.0294(8) Uani 1 1 d . .
C12 C -0.3855(3) 0.66065(16) 0.3514(2) 0.0366(9) Uani 1 1 d . .
C13 C -0.2045(3) 0.53027(14) 0.2293(2) 0.0297(8) Uani 1 1 d . .
C14 C -0.1982(3) 0.48661(15) 0.2846(3) 0.0420(10) Uani 1 1 d . .
H14A H -0.1689 0.4908 0.3436 0.050 Uiso 1 1 calc R U
C15 C -0.2354(4) 0.43705(15) 0.2516(3) 0.0488(11) Uani 1 1 d . .
H15A H -0.2328 0.4078 0.2883 0.059 Uiso 1 1 calc R U
C16 C -0.2763(4) 0.43112(15) 0.1641(3) 0.0459(11) Uani 1 1 d . .
H16A H -0.3018 0.3977 0.1419 0.055 Uiso 1 1 calc R U
C17 C -0.2800(3) 0.47418(15) 0.1087(3) 0.0386(9) Uani 1 1 d . .
H17A H -0.3066 0.4691 0.0495 0.046 Uiso 1 1 calc R U
C18 C -0.2445(3) 0.52548(13) 0.1401(2) 0.0290(8) Uani 1 1 d . .
C19 C -0.2554(3) 0.57469(13) 0.0814(2) 0.0279(8) Uani 1 1 d . .
H19A H -0.1827 0.5972 0.1031 0.033 Uiso 1 1 calc R U
C20 C -0.2485(4) 0.56168(14) -0.0126(2) 0.0369(9) Uani 1 1 d . .
C21 C -0.1320(4) 0.54920(18) -0.0325(3) 0.0610(13) Uani 1 1 d . .
H21A H -0.0990 0.5193 0.0040 0.073 Uiso 1 1 calc R U
H21B H -0.0773 0.5794 -0.0149 0.073 Uiso 1 1 calc R U
C22 C -0.1203(5) 0.5362(2) -0.1176(3) 0.0751(16) Uani 1 1 d . .
H22A H -0.0421 0.5281 -0.1305 0.090 Uiso 1 1 calc R U
C23 C -0.2234(6) 0.5356(2) -0.1814(3) 0.0725(15) Uani 1 1 d . .
H23A H -0.2153 0.5260 -0.2374 0.087 Uiso 1 1 calc R U
C24 C -0.3386(5) 0.54895(19) -0.1642(3) 0.0677(14) Uani 1 1 d . .
H24A H -0.4084 0.5492 -0.2083 0.081 Uiso 1 1 calc R U
C25 C -0.3499(4) 0.56218(16) -0.0791(3) 0.0497(11) Uani 1 1 d . .
H25A H -0.4280 0.5716 -0.0674 0.060 Uiso 1 1 calc R U
C26 C -0.3712(3) 0.60695(14) 0.0928(2) 0.0302(8) Uani 1 1 d . .
C27 C -0.4882(3) 0.58300(16) 0.0868(2) 0.0402(10) Uani 1 1 d . .
H27A H -0.4974 0.5467 0.0747 0.048 Uiso 1 1 calc R U
C28 C -0.5904(4) 0.61281(18) 0.0988(3) 0.0477(11) Uani 1 1 d . .
H28A H -0.6685 0.5966 0.0935 0.057 Uiso 1 1 calc R U
C29 C -0.5781(4) 0.66637(18) 0.1187(3) 0.0519(12) Uani 1 1 d . .
H29A H -0.6470 0.6862 0.1278 0.062 Uiso 1 1 calc R U
C30 C -0.4628(4) 0.69011(17) 0.1249(3) 0.0485(11) Uani 1 1 d . .
H30A H -0.4538 0.7263 0.1382 0.058 Uiso 1 1 calc R U
C31 C -0.3599(4) 0.66073(14) 0.1115(2) 0.0367(9) Uani 1 1 d . .
H31A H -0.2826 0.6774 0.1152 0.044 Uiso 1 1 calc R U
C32 C -0.0245(4) 0.76460(15) 0.3123(2) 0.0439(10) Uani 1 1 d . .
H32A H -0.0722 0.7603 0.2573 0.053 Uiso 1 1 calc R U
C33 C 0.0271(4) 0.81407(16) 0.3382(3) 0.0528(12) Uani 1 1 d . .
H33A H 0.0141 0.8431 0.3007 0.063 Uiso 1 1 calc R U
C34 C 0.0966(4) 0.81959(16) 0.4187(3) 0.0525(12) Uani 1 1 d . .
H34A H 0.1294 0.8529 0.4370 0.063 Uiso 1 1 calc R U
C35 C 0.1191(4) 0.77624(15) 0.4737(3) 0.0451(10) Uani 1 1 d . .
H35A H 0.1695 0.7806 0.5278 0.054 Uiso 1 1 calc R U
C36 C 0.0686(3) 0.72632(14) 0.4505(2) 0.0306(8) Uani 1 1 d . .
C37 C -0.0047(3) 0.72174(14) 0.3687(2) 0.0332(9) Uani 1 1 d . .
C38 C 0.0867(3) 0.67821(14) 0.5115(2) 0.0312(8) Uani 1 1 d . .
H38A H 0.1003 0.6473 0.4759 0.037 Uiso 1 1 calc R U
C39 C -0.0295(3) 0.66556(14) 0.5499(2) 0.0303(8) Uani 1 1 d . .
C40 C -0.0556(4) 0.61315(15) 0.5667(3) 0.0490(11) Uani 1 1 d . .
H40A H -0.0056 0.5861 0.5507 0.059 Uiso 1 1 calc R U
C41 C -0.1542(4) 0.60019(18) 0.6068(4) 0.0708(15) Uani 1 1 d . .
H41A H -0.1705 0.5646 0.6176 0.085 Uiso 1 1 calc R U
C42 C -0.2288(4) 0.63976(18) 0.6309(3) 0.0627(13) Uani 1 1 d . .
H42A H -0.2937 0.6310 0.6598 0.075 Uiso 1 1 calc R U
C43 C -0.2075(4) 0.69188(17) 0.6123(3) 0.0471(11) Uani 1 1 d . .
H43A H -0.2605 0.7185 0.6259 0.057 Uiso 1 1 calc R U
C44 C -0.1070(3) 0.70505(14) 0.5734(2) 0.0358(9) Uani 1 1 d . .
H44A H -0.0910 0.7407 0.5628 0.043 Uiso 1 1 calc R U
C45 C 0.2017(3) 0.68211(13) 0.5825(2) 0.0315(9) Uani 1 1 d . .
C46 C 0.1997(3) 0.70860(15) 0.6599(2) 0.0411(10) Uani 1 1 d . .
H46A H 0.1264 0.7251 0.6691 0.049 Uiso 1 1 calc R U
C47 C 0.3059(4) 0.71076(17) 0.7237(3) 0.0521(11) Uani 1 1 d . .
H47A H 0.3029 0.7282 0.7757 0.062 Uiso 1 1 calc R U
C48 C 0.4148(4) 0.68751(18) 0.7110(3) 0.0592(13) Uani 1 1 d . .
H48A H 0.4862 0.6894 0.7537 0.071 Uiso 1 1 calc R U
C49 C 0.4180(4) 0.66153(19) 0.6351(3) 0.0611(13) Uani 1 1 d . .
H49A H 0.4920 0.6456 0.6261 0.073 Uiso 1 1 calc R U
C50 C 0.3123(4) 0.65858(16) 0.5714(3) 0.0455(10) Uani 1 1 d . .
H50A H 0.3160 0.6404 0.5202 0.055 Uiso 1 1 calc R U

loop_
_atom_site_aniso_label
_atom_site_aniso_U_11
_atom_site_aniso_U_22
_atom_site_aniso_U_33
_atom_site_aniso_U_23
_atom_site_aniso_U_13
_atom_site_aniso_U_12
Ni1 0.0287(3) 0.0318(3) 0.0366(3) -0.0034(2) 0.0061(2) -0.0031(2)
Br1 0.0401(2) 0.0394(2) 0.0478(3) 0.00054(19) 0.00297(19) 0.00759(17)
Br2 0.0579(3) 0.0617(3) 0.0502(3) 0.0047(2) 0.0221(2) -0.0154(2)
N1 0.0361(18) 0.0269(16) 0.0223(17) 0.0014(13) 0.0010(13) -0.0011(13)
N2 0.0277(15) 0.0284(17) 0.0257(17) -0.0005(13) 0.0017(13) -0.0007(13)
C1 0.036(2) 0.034(2) 0.019(2) 0.0008(16) 0.0018(16) -0.0014(16)
C2 0.040(2) 0.043(2) 0.021(2) -0.0040(18) 0.0036(17) 0.0040(18)
C3 0.051(2) 0.050(3) 0.026(2) 0.0014(19) -0.0024(19) 0.012(2)
C4 0.061(3) 0.058(3) 0.030(2) -0.008(2) 0.001(2) 0.026(2)
C5 0.048(3) 0.088(4) 0.032(3) -0.001(2) 0.004(2) 0.027(3)
C6 0.037(2) 0.070(3) 0.024(2) 0.005(2) 0.0045(18) 0.019(2)
C7 0.035(2) 0.098(4) 0.036(3) 0.000(3) 0.013(2) 0.006(2)
C8 0.036(2) 0.082(4) 0.051(3) 0.002(3) 0.017(2) -0.010(2)
C9 0.041(2) 0.060(3) 0.035(2) 0.001(2) 0.0125(19) -0.006(2)
C10 0.033(2) 0.050(2) 0.024(2) 0.0024(18) 0.0057(17) -0.0002(18)
C11 0.0293(19) 0.033(2) 0.025(2) 0.0026(16) 0.0009(16) -0.0009(16)
C12 0.035(2) 0.053(3) 0.023(2) 0.0007(18) 0.0058(17) 0.0078(18)
C13 0.0226(17) 0.031(2) 0.035(2) 0.0001(17) 0.0031(16) -0.0012(15)
C14 0.043(2) 0.035(2) 0.045(3) 0.007(2) -0.0002(19) -0.0044(18)
C15 0.054(3) 0.030(2) 0.060(3) 0.008(2) 0.003(2) -0.0066(19)
C16 0.048(2) 0.022(2) 0.068(3) -0.007(2) 0.012(2) -0.0064(18)
C17 0.036(2) 0.038(2) 0.040(2) -0.0071(19) 0.0034(18) 0.0005(17)
C18 0.0261(18) 0.0240(19) 0.038(2) -0.0019(17) 0.0083(16) -0.0026(15)
C19 0.0277(18) 0.0272(19) 0.028(2) -0.0043(16) 0.0042(16) -0.0016(15)
C20 0.045(2) 0.032(2) 0.037(2) -0.0066(18) 0.0167(19) 0.0010(17)
C21 0.068(3) 0.062(3) 0.058(3) 0.002(2) 0.025(3) 0.017(2)
C22 0.088(4) 0.092(4) 0.055(4) -0.009(3) 0.039(3) 0.028(3)
C23 0.116(5) 0.073(4) 0.037(3) -0.007(3) 0.037(3) -0.001(3)
C24 0.093(4) 0.069(3) 0.041(3) -0.008(2) 0.010(3) -0.011(3)
C25 0.057(3) 0.057(3) 0.034(3) -0.008(2) 0.009(2) -0.003(2)
C26 0.033(2) 0.036(2) 0.020(2) 0.0002(16) 0.0017(15) 0.0031(16)
C27 0.043(2) 0.042(2) 0.034(2) -0.0078(19) 0.0024(18) 0.0004(19)
C28 0.031(2) 0.067(3) 0.042(3) -0.008(2) 0.0003(19) 0.007(2)
C29 0.049(3) 0.062(3) 0.044(3) 0.004(2) 0.007(2) 0.030(2)
C30 0.063(3) 0.042(3) 0.042(3) 0.004(2) 0.015(2) 0.017(2)
C31 0.044(2) 0.033(2) 0.034(2) 0.0039(18) 0.0085(18) 0.0034(18)
C32 0.068(3) 0.035(2) 0.027(2) 0.0060(18) 0.004(2) -0.005(2)
C33 0.087(3) 0.034(2) 0.040(3) 0.011(2) 0.018(2) -0.009(2)
C34 0.085(3) 0.032(2) 0.042(3) -0.003(2) 0.014(2) -0.020(2)
C35 0.067(3) 0.040(2) 0.028(2) -0.0073(19) 0.010(2) -0.015(2)
C36 0.039(2) 0.031(2) 0.024(2) -0.0050(16) 0.0128(17) -0.0048(16)
C37 0.040(2) 0.030(2) 0.030(2) -0.0035(17) 0.0074(18) -0.0071(16)
C38 0.038(2) 0.028(2) 0.028(2) -0.0034(16) 0.0069(17) -0.0045(16)
C39 0.035(2) 0.031(2) 0.023(2) 0.0005(16) 0.0008(16) -0.0050(16)
C40 0.049(2) 0.034(2) 0.070(3) 0.008(2) 0.026(2) 0.0003(19)
C41 0.067(3) 0.035(3) 0.120(5) 0.014(3) 0.044(3) -0.003(2)
C42 0.046(3) 0.060(3) 0.090(4) 0.015(3) 0.031(3) 0.000(2)
C43 0.039(2) 0.051(3) 0.050(3) 0.007(2) 0.006(2) 0.011(2)
C44 0.037(2) 0.032(2) 0.036(2) 0.0057(18) 0.0017(18) -0.0010(17)
C45 0.036(2) 0.027(2) 0.031(2) 0.0025(17) 0.0032(17) -0.0111(16)
C46 0.039(2) 0.043(2) 0.038(2) -0.0049(19) -0.0016(19) -0.0048(18)
C47 0.058(3) 0.051(3) 0.041(3) -0.005(2) -0.006(2) -0.015(2)
C48 0.044(3) 0.066(3) 0.057(3) 0.003(3) -0.017(2) -0.017(2)
C49 0.036(2) 0.072(3) 0.075(4) 0.002(3) 0.008(2) -0.003(2)
C50 0.038(2) 0.057(3) 0.043(3) -0.005(2) 0.012(2) -0.0036(19)

loop_
_atom_type_symbol
_atom_type_description
_atom_type_scat_dispersion_real
_atom_type_scat_dispersion_imag
_atom_type_scat_source
C C 0.0033 0.0016 'International Tables Vol C Tables 4.2.6.8 and 6.1.1.4'
H H 0.0000 0.0000 'International Tables Vol C Tables 4.2.6.8 and 6.1.1.4'
N N 0.0061 0.0033 'International Tables Vol C Tables 4.2.6.8 and 6.1.1.4'
Ni Ni 0.3393 1.1124 'International Tables Vol C Tables 4.2.6.8 and 6.1.1.4'
Br Br -0.2901 2.4595 'International Tables Vol C Tables 4.2.6.8 and 6.1.1.4'

loop_
_geom_angle_atom_site_label_1
_geom_angle_atom_site_label_2
_geom_angle_atom_site_label_3
_geom_angle
N2 Ni1 N1 82.99(11)
N2 Ni1 Br2 113.28(8)
N1 Ni1 Br2 104.29(8)
N2 Ni1 Br1 101.83(8)
N1 Ni1 Br1 111.88(8)
Br2 Ni1 Br1 131.94(3)
C1 N1 C37 119.5(3)
C1 N1 Ni1 111.4(2)
C37 N1 Ni1 128.5(2)
C11 N2 C13 122.1(3)
C11 N2 Ni1 111.4(2)
C13 N2 Ni1 126.1(2)
N1 C1 C2 136.0(3)
N1 C1 C11 116.5(3)
C2 C1 C11 107.4(3)
C3 C2 C12 119.1(4)
C3 C2 C1 135.1(4)
C12 C2 C1 105.8(3)
C2 C3 C4 118.1(4)
C5 C4 C3 121.8(4)
C6 C5 C4 121.9(4)
C5 C6 C12 115.5(4)
C5 C6 C7 127.9(4)
C12 C6 C7 116.6(4)
C8 C7 C6 120.7(4)
C9 C8 C7 123.1(4)
C8 C9 C10 117.4(4)
C9 C10 C12 119.9(3)
C9 C10 C11 134.3(4)
C12 C10 C11 105.7(3)
N2 C11 C10 136.2(3)
N2 C11 C1 117.2(3)
C10 C11 C1 106.6(3)
C6 C12 C2 123.6(4)
C6 C12 C10 122.2(4)
C2 C12 C10 114.2(3)
C14 C13 C18 122.0(3)
C14 C13 N2 118.1(3)
C18 C13 N2 119.8(3)
C15 C14 C13 119.8(4)
C16 C15 C14 119.6(4)
C15 C16 C17 120.9(4)
C18 C17 C16 121.2(4)
C17 C18 C13 116.5(3)
C17 C18 C19 122.6(3)
C13 C18 C19 120.7(3)
C26 C19 C20 114.1(3)
C26 C19 C18 109.4(3)
C20 C19 C18 113.4(3)
C21 C20 C25 118.0(4)
C21 C20 C19 117.9(4)
C25 C20 C19 124.1(3)
C20 C21 C22 120.4(5)
C23 C22 C21 120.0(5)
C22 C23 C24 120.9(5)
C23 C24 C25 118.9(5)
C20 C25 C24 121.7(4)
C31 C26 C27 118.7(3)
C31 C26 C19 119.7(3)
C27 C26 C19 121.6(3)
C28 C27 C26 120.3(4)
C29 C28 C27 120.7(4)
C28 C29 C30 119.2(4)
C29 C30 C31 120.6(4)
C26 C31 C30 120.5(4)
C37 C32 C33 119.8(4)
C34 C33 C32 119.4(4)
C35 C34 C33 120.5(4)
C34 C35 C36 121.7(4)
C37 C36 C35 116.9(3)
C37 C36 C38 120.1(3)
C35 C36 C38 123.0(3)
C36 C37 C32 121.6(3)
C36 C37 N1 120.4(3)
C32 C37 N1 117.9(3)
C39 C38 C45 110.7(3)
C39 C38 C36 112.8(3)
C45 C38 C36 113.9(3)
C40 C39 C44 118.2(3)
C40 C39 C38 119.1(3)
C44 C39 C38 122.7(3)
C39 C40 C41 121.1(4)
C42 C41 C40 120.1(4)
C41 C42 C43 120.0(4)
C44 C43 C42 120.0(4)
C43 C44 C39 120.7(4)
C50 C45 C46 117.7(3)
C50 C45 C38 120.1(3)
C46 C45 C38 122.2(3)
C45 C46 C47 120.7(4)
C48 C47 C46 120.6(4)
C49 C48 C47 119.3(4)
C48 C49 C50 120.7(4)
C45 C50 C49 121.1(4)

loop_
_geom_bond_atom_site_label_1
_geom_bond_atom_site_label_2
_geom_bond_distance
Ni1 N2 2.009(3)
Ni1 N1 2.019(3)
Ni1 Br2 2.3161(7)
Ni1 Br1 2.3387(6)
N1 C1 1.284(4)
N1 C37 1.449(4)
N2 C11 1.280(4)
N2 C13 1.441(4)
C1 C2 1.461(5)
C1 C11 1.506(5)
C2 C3 1.378(5)
C2 C12 1.407(5)
C3 C4 1.420(5)
C4 C5 1.364(6)
C5 C6 1.405(6)
C6 C12 1.405(5)
C6 C7 1.405(6)
C7 C8 1.364(6)
C8 C9 1.407(5)
C9 C10 1.379(5)
C10 C12 1.413(5)
C10 C11 1.470(5)
C13 C14 1.388(5)
C13 C18 1.395(5)
C14 C15 1.376(5)
C15 C16 1.372(6)
C16 C17 1.380(5)
C17 C18 1.404(5)
C18 C19 1.529(5)
C19 C26 1.531(5)
C19 C20 1.525(5)
C20 C21 1.390(5)
C20 C25 1.374(5)
C21 C22 1.401(6)
C22 C23 1.361(7)
C23 C24 1.367(7)
C24 C25 1.401(6)
C26 C31 1.378(5)
C26 C27 1.392(5)
C27 C28 1.378(5)
C28 C29 1.377(6)
C29 C30 1.373(6)
C30 C31 1.384(5)
C32 C37 1.382(5)
C32 C33 1.389(5)
C33 C34 1.357(6)
C34 C35 1.380(5)
C35 C36 1.387(5)
C36 C37 1.388(5)
C36 C38 1.529(5)
C38 C39 1.525(5)
C38 C45 1.520(5)
C39 C40 1.377(5)
C39 C44 1.389(5)
C40 C41 1.374(5)
C41 C42 1.374(6)
C42 C43 1.365(5)
C43 C44 1.382(5)
C45 C50 1.375(5)
C45 C46 1.388(5)
C46 C47 1.386(5)
C47 C48 1.364(6)
C48 C49 1.362(6)
C49 C50 1.382(6)
